data_1510768
loop_
_publ_author_name
'Dimakopoulou, E.'
'Kudielka, H.'
'Nowotny, H.'

_publ_section_title
;
 Untersuchungen in den Dreistoffsystemen: Molybdaen-Silizium-Bor,
 Wolfram-Silizium-Bor und in dem System: V Si2 - Ta Si2
;
_journal_name_full
;
Monatshefte fuer Chemie und verwandte Teile anderer Wissenschaften (109,1978-)
;
_journal_page_first 180
_journal_page_last 192
_journal_volume 88
_journal_year 1957
_chemical_formula_sum 'B2 Mo5 Si'
_chemical_name_systematic 'Mo5 B2 Si'
_space_group_IT_number 140
_symmetry_space_group_name_Hall '-I 4 2c'
_symmetry_space_group_name_H-M 'I 4/m c m'
_cell_angle_alpha 90
_cell_angle_beta 90
_cell_angle_gamma 90
_cell_formula_units_Z 4
_cell_length_a 6.013
_cell_length_b 6.013
_cell_length_c 11.032
_cell_volume 398.875
_citation_journal_id_ASTM MOCMB7
_cod_data_source_file boron_263.cif
_cod_data_source_block B2Mo5Si1
_cod_original_cell_volume 398.8748
_cod_original_formula_sum 'B2 Mo5 Si1'
_cod_database_code 1510768

loop_
_symmetry_equiv_pos_as_xyz
x,y,z
-y,x,z
-x,-y,z
y,-x,z
x,-y,-z+1/2
y,x,-z+1/2
-x,y,-z+1/2
-y,-x,-z+1/2
-x,-y,-z
y,-x,-z
x,y,-z
-y,x,-z
-x,y,z-1/2
-y,-x,z-1/2
x,-y,z-1/2
y,x,z-1/2
x+1/2,y+1/2,z+1/2
-y+1/2,x+1/2,z+1/2
-x+1/2,-y+1/2,z+1/2
y+1/2,-x+1/2,z+1/2
x+1/2,-y+1/2,-z+1
y+1/2,x+1/2,-z+1
-x+1/2,y+1/2,-z+1
-y+1/2,-x+1/2,-z+1
-x+1/2,-y+1/2,-z+1/2
y+1/2,-x+1/2,-z+1/2
x+1/2,y+1/2,-z+1/2
-y+1/2,x+1/2,-z+1/2
-x+1/2,y+1/2,z
-y+1/2,-x+1/2,z
x+1/2,-y+1/2,z
y+1/2,x+1/2,z

loop_
_atom_site_label
_atom_site_type_symbol
_atom_site_fract_x
_atom_site_fract_y
_atom_site_fract_z
_atom_site_occupancy
_atom_site_U_iso_or_equiv
Si1 Si 0 0 0.25 1 0.0
Mo2 Mo 0.16 0.66 0.143 1 0.0
Mo1 Mo 0 0 0 1 0.0
B1 B 0.375 0.875 0 1 0.0
